data_1524925
loop_
_publ_author_name
'Michiue, Y.'
'Onoda, M.'
'Brown, F.'
'Kimizuka, N.'

_publ_section_title
;
 Modulated structure of the composite crystal In Cr1-x Tix O3+x/2
;
_journal_name_full 'Journal of Solid State Chemistry'
_journal_page_first 2644
_journal_page_last 2648
_journal_volume 177
_journal_year 2004
_chemical_formula_sum 'Cr0.333 In O2 Ti0.667'
_chemical_name_systematic 'In (Cr0.333 Ti0.667) O3.333'
_space_group_IT_number 12
_symmetry_space_group_name_Hall '-C 2y'
_symmetry_space_group_name_H-M 'C 1 2/m 1'
_cell_angle_alpha 90
_cell_angle_beta 108.0964
_cell_angle_gamma 90
_cell_formula_units_Z 2
_cell_length_a 5.9269
_cell_length_b 3.3597
_cell_length_c 6.3583
_cell_volume 120.348
_citation_journal_id_ASTM JSSCBI
_cod_data_source_file Michiue_JSSCBI_2004_89.cif
_cod_data_source_block Cr0.333In1O2Ti0.667
_cod_original_cell_volume 120.3476
_cod_original_formula_sum 'Cr0.333 In1 O2 Ti0.667'
_cod_database_code 1524925

loop_
_symmetry_equiv_pos_as_xyz
x,y,z
-x,y,-z
-x,-y,-z
x,-y,z
x+1/2,y+1/2,z
-x+1/2,y+1/2,-z
-x+1/2,-y+1/2,-z
x+1/2,-y+1/2,z

loop_
_atom_site_label
_atom_site_type_symbol
_atom_site_fract_x
_atom_site_fract_y
_atom_site_fract_z
_atom_site_occupancy
_atom_site_U_iso_or_equiv
O1 O-2 0.38 0 0.16 1 0.0
Ti1 Ti+4 0.5 0 0.5 0.667 0.0
Cr1 Cr+3 0.5 0 0.5 0.333 0.0
In1 In+3 0 0 0 1 0.0
